data_7116016
loop_
_publ_author_name
'Angeliki A. Athanasopoulou'
'Melanie Pilkington'
'Catherine P. Raptopoulou'
'Albert Escuer'
'Theocharis C. Stamatatos'

_publ_section_title
;
 Structural aesthetics in molecular nanoscience: a unique Ni26 cluster
 with a 'rabbit-face' topology and a discrete Ni18 'molecular chain'
;
_journal_name_full Chem.Commun.
_journal_page_first 14942
_journal_paper_doi 10.1039/C4cc07192A
_journal_volume 50
_journal_year 2014
_chemical_formula_sum 'C210 H211 Cl12 N25 Ni18 O64'
_chemical_formula_weight 5591.22
_chemical_name_systematic
; 
 ? 
;
_space_group_IT_number 15
_symmetry_cell_setting monoclinic
_symmetry_space_group_name_Hall '-C 2yc'
_symmetry_space_group_name_H-M 'C 1 2/c 1'
_atom_sites_solution_hydrogens geom
_atom_sites_solution_primary direct
_atom_sites_solution_secondary difmap
_audit_creation_method SHELXL-97
_cell_angle_alpha 90.00
_cell_angle_beta 90.197(4)
_cell_angle_gamma 90.00
_cell_formula_units_Z 4
_cell_length_a 22.4420(19)
_cell_length_b 21.0741(17)
_cell_length_c 52.993(5)
_cell_measurement_reflns_used 9917
_cell_measurement_temperature 150(2)
_cell_measurement_theta_max 26.81
_cell_measurement_theta_min 2.65
_cell_volume 25063(4)
_computing_cell_refinement 'Bruker SAINT'
_computing_data_collection 'Bruker APEX2'
_computing_data_reduction 'Bruker SAINT'
_computing_molecular_graphics 'Bruker SHELXTL'
_computing_publication_material 'Bruker SHELXTL'
_computing_structure_refinement 'SHELXL-97 (Sheldrick, 1997)'
_computing_structure_solution 'SHELXS-97 (Sheldrick, 1990)'
_diffrn_ambient_temperature 150(2)
_diffrn_measured_fraction_theta_full 0.990
_diffrn_measured_fraction_theta_max 0.990
_diffrn_measurement_device_type 'Bruker APEX-II CCD'
_diffrn_measurement_method '\f and \w scans'
_diffrn_radiation_monochromator graphite
_diffrn_radiation_source 'fine-focus sealed tube'
_diffrn_radiation_type MoK\a
_diffrn_radiation_wavelength 0.71073
_diffrn_reflns_av_R_equivalents 0.0832
_diffrn_reflns_av_sigmaI/netI 0.0780
_diffrn_reflns_limit_h_max 26
_diffrn_reflns_limit_h_min -26
_diffrn_reflns_limit_k_max 25
_diffrn_reflns_limit_k_min -24
_diffrn_reflns_limit_l_max 62
_diffrn_reflns_limit_l_min -62
_diffrn_reflns_number 179512
_diffrn_reflns_theta_full 25.00
_diffrn_reflns_theta_max 25.00
_diffrn_reflns_theta_min 1.76
_exptl_absorpt_coefficient_mu 1.524
_exptl_absorpt_correction_T_max 0.7455
_exptl_absorpt_correction_T_min 0.6355
_exptl_absorpt_correction_type multi-scan
_exptl_absorpt_process_details 'Bruker SADABS'
_exptl_crystal_colour green
_exptl_crystal_density_diffrn 1.482
_exptl_crystal_density_method 'not measured'
_exptl_crystal_description plate
_exptl_crystal_F_000 11464
_exptl_crystal_size_max 0.28
_exptl_crystal_size_mid 0.08
_exptl_crystal_size_min 0.05
_platon_squeeze_details
;
;
_refine_diff_density_max 1.143
_refine_diff_density_min -0.925
_refine_diff_density_rms 0.162
_refine_ls_extinction_method none
_refine_ls_goodness_of_fit_ref 1.081
_refine_ls_hydrogen_treatment mixed
_refine_ls_matrix_type full
_refine_ls_number_parameters 1272
_refine_ls_number_reflns 21874
_refine_ls_number_restraints 858
_refine_ls_restrained_S_all 1.060
_refine_ls_R_factor_all 0.1230
_refine_ls_R_factor_gt 0.0917
_refine_ls_shift/su_max 0.001
_refine_ls_shift/su_mean 0.000
_refine_ls_structure_factor_coef Fsqd
_refine_ls_weighting_details 'calc w=1/[\s^2^(Fo^2^)+(0.0935P)^2^+474.3330P] where P=(Fo^2^+2Fc^2^)/3'
_refine_ls_weighting_scheme calc
_refine_ls_wR_factor_gt 0.2066
_refine_ls_wR_factor_ref 0.2201
_reflns_number_gt 16691
_reflns_number_total 21874
_reflns_threshold_expression >2sigma(I)
_cod_data_source_file c4cc07192a2.cif
_cod_data_source_block shelxl
_cod_original_sg_symbol_H-M C2/c
_cod_database_code 7116016

loop_
_symmetry_equiv_pos_as_xyz
'x, y, z'
'-x, y, -z+1/2'
'x+1/2, y+1/2, z'
'-x+1/2, y+1/2, -z+1/2'
'-x, -y, -z'
'x, -y, z-1/2'
'-x+1/2, -y+1/2, -z'
'x+1/2, -y+1/2, z-1/2'

loop_
_atom_site_label
_atom_site_type_symbol
_atom_site_fract_x
_atom_site_fract_y
_atom_site_fract_z
_atom_site_U_iso_or_equiv
_atom_site_adp_type
_atom_site_occupancy
_atom_site_symmetry_multiplicity
_atom_site_calc_flag
_atom_site_refinement_flags
Ni1 Ni 0.96158(4) 0.90355(4) 0.211958(17) 0.0121(2) Uani 1 1 d U
Ni2 Ni 1.08270(4) 0.90809(4) 0.234481(17) 0.0132(2) Uani 1 1 d U
Ni3 Ni 0.93792(4) 1.02363(4) 0.182751(18) 0.0141(2) Uani 1 1 d U
Ni4 Ni 0.93762(4) 0.92248(5) 0.139081(18) 0.0166(2) Uani 1 1 d U
Ni5 Ni 0.84002(4) 1.03965(5) 0.143326(18) 0.0158(2) Uani 1 1 d U
Ni6 Ni 0.82332(4) 0.96293(4) 0.096195(18) 0.0160(2) Uani 1 1 d U
Ni7 Ni 0.87045(4) 1.01880(4) 0.047227(18) 0.0161(2) Uani 1 1 d U
Ni8 Ni 0.70208(4) 0.98315(5) 0.074792(18) 0.0171(2) Uani 1 1 d U
Ni9 Ni 0.74807(4) 1.03895(5) 0.026983(19) 0.0198(2) Uani 1 1 d U
N1 N 0.8353(3) 0.9177(3) 0.27960(12) 0.0214(15) Uani 1 1 d U
O1 O 0.8847(2) 0.8835(2) 0.23188(9) 0.0161(11) Uani 1 1 d U
O2 O 0.9526(2) 0.9305(2) 0.29958(9) 0.0154(11) Uani 1 1 d U
O3 O 0.9688(2) 1.0230(2) 0.31883(10) 0.0202(12) Uani 1 1 d U
N11 N 0.9444(3) 1.1161(3) 0.19209(12) 0.0202(15) Uani 1 1 d U
O11 O 0.9395(2) 1.0385(3) 0.14540(10) 0.0230(13) Uani 1 1 d U
O12 O 0.9422(2) 0.9989(2) 0.21855(9) 0.0124(11) Uani 1 1 d U
O13 O 0.9218(2) 1.0036(2) 0.25928(10) 0.0187(12) Uani 1 1 d U
N21 N 0.6222(3) 0.9604(3) 0.08864(13) 0.0236(16) Uani 1 1 d U
O21 O 0.6723(2) 0.9916(2) 0.03994(10) 0.0201(12) Uani 1 1 d U
O22 O 0.7378(2) 0.9696(2) 0.10886(10) 0.0190(12) Uani 1 1 d U
O23 O 0.7463(2) 1.0281(2) 0.14432(10) 0.0199(12) Uani 1 1 d U
N31 N 0.8297(3) 1.1328(3) 0.15000(12) 0.0184(13) Uani 1 1 d U
O31 O 0.8455(2) 1.0228(2) 0.17988(9) 0.0166(11) Uani 1 1 d U
O32 O 0.8374(2) 1.0557(2) 0.10631(9) 0.0167(11) Uani 1 1 d U
O33 O 0.8715(2) 1.1002(2) 0.07138(10) 0.0211(12) Uani 1 1 d U
N41 N 0.9531(3) 1.0433(3) 0.03758(11) 0.0127(13) Uani 1 1 d U
O41 O 0.8333(2) 1.0763(2) 0.02208(9) 0.0182(12) Uani 1 1 d U
O42 O 0.9012(2) 0.9641(2) 0.07628(10) 0.0190(12) Uani 1 1 d U
O43 O 0.9697(2) 0.9270(3) 0.10281(10) 0.0246(13) Uani 1 1 d U
O51 O 1.0000 0.8931(3) 0.2500 0.0168(16) Uani 1 2 d SU
O52 O 0.7878(2) 0.9909(2) 0.06005(9) 0.0156(11) Uani 1 1 d U
O53 O 0.9255(2) 0.9264(2) 0.17741(9) 0.0129(11) Uani 1 1 d U
O54 O 0.8540(2) 0.9485(2) 0.13207(9) 0.0161(11) Uani 1 1 d U
O61 O 0.9883(2) 0.8152(2) 0.20335(10) 0.0201(12) Uani 1 1 d U
O62 O 1.0773(2) 0.8149(2) 0.22353(10) 0.0208(12) Uani 1 1 d U
O63 O 0.8053(2) 0.8694(2) 0.09013(11) 0.0270(13) Uani 1 1 d U
O64 O 0.7191(3) 0.8852(3) 0.06962(11) 0.0289(14) Uani 1 1 d U
O65 O 0.8669(2) 0.9405(3) 0.02326(10) 0.0226(12) Uani 1 1 d U
O66 O 0.7758(2) 0.9613(3) 0.00763(10) 0.0250(13) Uani 1 1 d U
O67 O 0.6926(2) 1.0753(3) 0.08279(10) 0.0262(13) Uani 1 1 d U
O68 O 0.7222(2) 1.1162(3) 0.04571(10) 0.0227(12) Uani 1 1 d U
N51 N 0.9105(4) 0.8302(3) 0.13524(16) 0.039(2) Uani 1 1 d U
N52 N 0.7106(3) 1.0729(3) -0.00597(14) 0.0296(17) Uani 1 1 d U
O1W O 1.0244(3) 0.8931(3) 0.14679(11) 0.0439(18) Uani 1 1 d U
C1 C 0.8445(3) 0.8366(3) 0.23204(15) 0.0190(17) Uani 1 1 d U
C2 C 0.8448(4) 0.7911(4) 0.21280(17) 0.027(2) Uani 1 1 d U
H2 H 0.8739 0.7929 0.1998 0.035 Uiso 1 1 calc R
C3 C 0.8016(4) 0.7429(4) 0.21291(19) 0.039(2) Uani 1 1 d U
H3 H 0.8014 0.7127 0.1996 0.051 Uiso 1 1 calc R
C4 C 0.7593(4) 0.7381(4) 0.23179(19) 0.038(2) Uani 1 1 d U
H4 H 0.7305 0.7050 0.2316 0.049 Uiso 1 1 calc R
C5 C 0.7601(4) 0.7822(4) 0.25075(18) 0.032(2) Uani 1 1 d U
H5 H 0.7318 0.7784 0.2640 0.042 Uiso 1 1 calc R
C6 C 0.8014(3) 0.8337(4) 0.25152(15) 0.0213(18) Uani 1 1 d U
C7 C 0.7956(3) 0.8759(4) 0.27284(14) 0.0203(18) Uani 1 1 d U
H7 H 0.7603 0.8730 0.2826 0.026 Uiso 1 1 calc R
C8 C 0.8223(3) 0.9636(4) 0.29882(14) 0.0198(17) Uani 1 1 d U
C9 C 0.7628(4) 0.9814(4) 0.30346(18) 0.034(2) Uani 1 1 d U
H9 H 0.7316 0.9606 0.2945 0.044 Uiso 1 1 calc R
C10 C 0.7489(4) 1.0275(6) 0.3204(2) 0.053(3) Uani 1 1 d U
H10 H 0.7085 1.0380 0.3236 0.068 Uiso 1 1 calc R
C11 C 0.7946(4) 1.0591(5) 0.3329(2) 0.047(3) Uani 1 1 d U
C12 C 0.8542(4) 1.0429(5) 0.32889(17) 0.036(2) Uani 1 1 d U
H12 H 0.8849 1.0650 0.3377 0.046 Uiso 1 1 calc R
C13 C 0.8691(3) 0.9944(4) 0.31202(14) 0.0199(18) Uani 1 1 d U
C14 C 0.9355(3) 0.9825(4) 0.30994(13) 0.0198(18) Uani 1 1 d U
Cl1 Cl 0.77746(13) 1.1208(2) 0.35354(8) 0.1002(16) Uani 1 1 d U
C21 C 0.9749(3) 1.0847(4) 0.13691(15) 0.0211(18) Uani 1 1 d U
C22 C 0.9989(4) 1.0802(5) 0.11298(17) 0.040(2) Uani 1 1 d U
H22 H 0.9905 1.0434 0.1032 0.052 Uiso 1 1 calc R
C23 C 1.0344(6) 1.1262(6) 0.1027(2) 0.067(4) Uani 1 1 d U
H23 H 1.0494 1.1209 0.0861 0.087 Uiso 1 1 calc R
C24 C 1.0483(4) 1.1792(5) 0.1159(2) 0.046(3) Uani 1 1 d U
H24 H 1.0723 1.2114 0.1086 0.060 Uiso 1 1 calc R
C25 C 1.0271(4) 1.1855(5) 0.13990(18) 0.035(2) Uani 1 1 d U
H25 H 1.0372 1.2225 0.1493 0.046 Uiso 1 1 calc R
C26 C 0.9910(4) 1.1390(4) 0.15128(17) 0.032(2) Uani 1 1 d U
C27 C 0.9725(3) 1.1528(4) 0.17714(15) 0.0231(19) Uani 1 1 d U
H27 H 0.9826 1.1936 0.1835 0.030 Uiso 1 1 calc R
C28 C 0.9285(4) 1.1403(4) 0.21620(16) 0.0258(17) Uani 1 1 d U
C29 C 0.9153(3) 1.2051(4) 0.21866(17) 0.0250(19) Uani 1 1 d U
H29 H 0.9145 1.2311 0.2040 0.032 Uiso 1 1 calc R
C30 C 0.9032(4) 1.2326(4) 0.24220(17) 0.030(2) Uani 1 1 d U
H30 H 0.8944 1.2766 0.2435 0.039 Uiso 1 1 calc R
C31 C 0.9042(3) 1.1956(4) 0.26316(17) 0.028(2) Uani 1 1 d U
C32 C 0.9123(4) 1.1295(4) 0.26081(17) 0.031(2) Uani 1 1 d U
H32 H 0.9101 1.1039 0.2755 0.040 Uiso 1 1 calc R
C33 C 0.9231(3) 1.1012(3) 0.23816(15) 0.0183(17) Uani 1 1 d U
C34 C 0.9302(4) 1.0289(4) 0.23874(15) 0.0202(16) Uani 1 1 d U
Cl2 Cl 0.89319(12) 1.22738(11) 0.29300(5) 0.0460(7) Uani 1 1 d U
C41 C 0.6363(3) 0.9462(4) 0.03125(16) 0.0254(19) Uani 1 1 d U
C42 C 0.6368(4) 0.9304(4) 0.00550(16) 0.0270(19) Uani 1 1 d U
H42 H 0.6626 0.9530 -0.0055 0.035 Uiso 1 1 calc R
C43 C 0.6006(4) 0.8824(5) -0.00438(19) 0.041(2) Uani 1 1 d U
H43 H 0.6016 0.8727 -0.0219 0.053 Uiso 1 1 calc R
C44 C 0.5623(4) 0.8482(5) 0.01218(19) 0.040(2) Uani 1 1 d U
H44 H 0.5375 0.8152 0.0059 0.052 Uiso 1 1 calc R
C45 C 0.5614(4) 0.8634(5) 0.03701(17) 0.035(2) Uani 1 1 d U
H45 H 0.5357 0.8407 0.0480 0.045 Uiso 1 1 calc R
C46 C 0.5978(4) 0.9120(4) 0.04703(17) 0.029(2) Uani 1 1 d U
C47 C 0.5902(4) 0.9236(4) 0.07442(17) 0.030(2) Uani 1 1 d U
H47 H 0.5585 0.9018 0.0824 0.039 Uiso 1 1 calc R
C48 C 0.6070(4) 0.9710(4) 0.11421(15) 0.026(2) Uani 1 1 d U
C49 C 0.5488(4) 0.9668(5) 0.1218(2) 0.047(3) Uani 1 1 d U
H49 H 0.5194 0.9571 0.1095 0.061 Uiso 1 1 calc R
C50 C 0.5301(4) 0.9760(5) 0.14683(19) 0.044(3) Uani 1 1 d U
H50 H 0.4900 0.9686 0.1517 0.057 Uiso 1 1 calc R
C51 C 0.5723(4) 0.9963(4) 0.16416(18) 0.033(2) Uani 1 1 d U
C52 C 0.6308(4) 1.0044(4) 0.15727(15) 0.0222(18) Uani 1 1 d U
H52 H 0.6589 1.0182 0.1695 0.029 Uiso 1 1 calc R
C53 C 0.6499(3) 0.9927(3) 0.13268(14) 0.0156(16) Uani 1 1 d U
C54 C 0.7170(4) 0.9978(4) 0.12794(16) 0.0228(19) Uani 1 1 d U
Cl3 Cl 0.55174(11) 1.00910(12) 0.19525(4) 0.0402(6) Uani 1 1 d U
C61 C 0.8071(4) 1.0512(4) 0.19526(15) 0.0232(16) Uani 1 1 d U
C62 C 0.7907(3) 1.0194(4) 0.21792(14) 0.0223(18) Uani 1 1 d U
H62 H 0.8074 0.9790 0.2217 0.029 Uiso 1 1 calc R
C63 C 0.7511(4) 1.0465(4) 0.23432(16) 0.030(2) Uani 1 1 d U
H63 H 0.7415 1.0256 0.2497 0.040 Uiso 1 1 calc R
C64 C 0.7249(4) 1.1049(4) 0.22853(18) 0.037(2) Uani 1 1 d U
H64 H 0.6957 1.1226 0.2394 0.049 Uiso 1 1 calc R
C65 C 0.7417(3) 1.1365(4) 0.20712(16) 0.0250(19) Uani 1 1 d U
H65 H 0.7256 1.1774 0.2038 0.032 Uiso 1 1 calc R
C66 C 0.7811(3) 1.1107(4) 0.19029(14) 0.0173(17) Uani 1 1 d U
C67 C 0.7983(3) 1.1507(4) 0.16890(14) 0.0212(18) Uani 1 1 d U
H67 H 0.7852 1.1935 0.1691 0.028 Uiso 1 1 calc R
C68 C 0.8526(3) 1.1793(4) 0.13279(15) 0.0190(17) Uani 1 1 d U
C69 C 0.8654(4) 1.2399(4) 0.14258(18) 0.031(2) Uani 1 1 d U
H69 H 0.8554 1.2495 0.1596 0.040 Uiso 1 1 calc R
C70 C 0.8926(4) 1.2860(5) 0.1276(2) 0.044(3) Uani 1 1 d U
H70 H 0.9006 1.3270 0.1343 0.057 Uiso 1 1 calc R
C71 C 0.9077(4) 1.2714(4) 0.10328(18) 0.034(2) Uani 1 1 d U
C72 C 0.8957(4) 1.2120(4) 0.09308(15) 0.0277(18) Uani 1 1 d U
H72 H 0.9069 1.2029 0.0762 0.036 Uiso 1 1 calc R
C73 C 0.8673(3) 1.1653(4) 0.10762(14) 0.0191(17) Uani 1 1 d U
C74 C 0.8578(3) 1.1029(4) 0.09381(15) 0.0176(17) Uani 1 1 d U
Cl4 Cl 0.94558(12) 1.32776(12) 0.08537(5) 0.0510(7) Uani 1 1 d U
C81 C 0.8570(3) 1.1318(4) 0.01783(14) 0.0169(17) Uani 1 1 d U
C82 C 0.8199(4) 1.1828(4) 0.00874(15) 0.0255(19) Uani 1 1 d U
H82 H 0.7783 1.1763 0.0066 0.033 Uiso 1 1 calc R
C83 C 0.8444(4) 1.2409(4) 0.00312(16) 0.030(2) Uani 1 1 d U
H83 H 0.8190 1.2735 -0.0031 0.038 Uiso 1 1 calc R
C84 C 0.9039(4) 1.2539(5) 0.00606(19) 0.040(3) Uani 1 1 d U
H84 H 0.9193 1.2950 0.0026 0.053 Uiso 1 1 calc R
C85 C 0.9414(4) 1.2048(4) 0.01424(17) 0.031(2) Uani 1 1 d U
H85 H 0.9830 1.2123 0.0157 0.040 Uiso 1 1 calc R
C86 C 0.9185(3) 1.1445(4) 0.02041(14) 0.0216(18) Uani 1 1 d U
C87 C 0.9621(3) 1.0986(4) 0.02826(14) 0.0216(18) Uani 1 1 d U
H87 H 1.0026 1.1107 0.0263 0.028 Uiso 1 1 calc R
C88 C 1.0021(3) 1.0020(4) 0.04210(14) 0.0202(18) Uani 1 1 d U
C89 C 1.0510(3) 1.0030(3) 0.02565(15) 0.0166(17) Uani 1 1 d U
H89 H 1.0494 1.0292 0.0111 0.022 Uiso 1 1 calc R
C90 C 1.1016(4) 0.9670(4) 0.03009(16) 0.0253(19) Uani 1 1 d U
H90 H 1.1345 0.9690 0.0189 0.033 Uiso 1 1 calc R
C91 C 1.1037(4) 0.9282(4) 0.05108(16) 0.028(2) Uani 1 1 d U
C92 C 1.0559(4) 0.9247(4) 0.06718(16) 0.028(2) Uani 1 1 d U
H92 H 1.0585 0.8978 0.0815 0.036 Uiso 1 1 calc R
C93 C 1.0031(3) 0.9597(3) 0.06311(13) 0.0155(16) Uani 1 1 d U
C94 C 0.9542(3) 0.9491(3) 0.08202(15) 0.0181(17) Uani 1 1 d U
Cl5 Cl 1.16603(11) 0.88207(13) 0.05708(5) 0.0539(8) Uani 1 1 d U
C101 C 1.0382(3) 0.7903(3) 0.20978(15) 0.0201(18) Uani 1 1 d U
C102 C 1.0505(4) 0.7235(5) 0.2003(2) 0.046(3) Uani 1 1 d U
C103 C 1.1024(6) 0.7315(7) 0.1807(3) 0.094(5) Uani 1 1 d U
H10A H 1.0883 0.7568 0.1664 0.141 Uiso 1 1 calc R
H10B H 1.1151 0.6897 0.1748 0.141 Uiso 1 1 calc R
H10C H 1.1361 0.7531 0.1888 0.141 Uiso 1 1 calc R
C104 C 1.0735(7) 0.6830(5) 0.2223(3) 0.090(5) Uani 1 1 d U
H10D H 1.0816 0.6398 0.2163 0.134 Uiso 1 1 calc R
H10E H 1.0434 0.6815 0.2356 0.134 Uiso 1 1 calc R
H10F H 1.1103 0.7017 0.2290 0.134 Uiso 1 1 calc R
C105 C 0.9952(5) 0.6935(5) 0.1886(3) 0.075(4) Uani 1 1 d U
H10G H 0.9814 0.7197 0.1744 0.112 Uiso 1 1 calc R
H10H H 0.9636 0.6908 0.2013 0.112 Uiso 1 1 calc R
H10I H 1.0048 0.6509 0.1825 0.112 Uiso 1 1 calc R
C106 C 0.7547(4) 0.8516(4) 0.08190(16) 0.028(2) Uani 1 1 d U
C107 C 0.7334(5) 0.7846(4) 0.08939(17) 0.039(2) Uani 1 1 d U
C108 C 0.6780(5) 0.7658(5) 0.0741(2) 0.049(3) Uani 1 1 d U
H10J H 0.6649 0.7233 0.0792 0.073 Uiso 1 1 calc R
H10K H 0.6877 0.7657 0.0561 0.073 Uiso 1 1 calc R
H10L H 0.6459 0.7963 0.0773 0.073 Uiso 1 1 calc R
C109 C 0.7841(5) 0.7366(5) 0.0856(2) 0.056(3) Uani 1 1 d U
H10M H 0.7702 0.6941 0.0903 0.084 Uiso 1 1 calc R
H10N H 0.8181 0.7484 0.0963 0.084 Uiso 1 1 calc R
H10O H 0.7962 0.7366 0.0679 0.084 Uiso 1 1 calc R
C110 C 0.7162(6) 0.7892(5) 0.11739(19) 0.056(3) Uani 1 1 d U
H11A H 0.7017 0.7479 0.1232 0.085 Uiso 1 1 calc R
H11B H 0.6847 0.8210 0.1194 0.085 Uiso 1 1 calc R
H11C H 0.7512 0.8016 0.1273 0.085 Uiso 1 1 calc R
C111 C 0.8222(4) 0.9275(4) 0.00989(16) 0.0258(19) Uani 1 1 d U
C112 C 0.8199(4) 0.8627(4) -0.00341(18) 0.035(2) Uani 1 1 d U
C113 C 0.7774(5) 0.8634(6) -0.0259(2) 0.068(4) Uani 1 1 d U
H11D H 0.7770 0.8215 -0.0339 0.102 Uiso 1 1 calc R
H11E H 0.7907 0.8952 -0.0381 0.102 Uiso 1 1 calc R
H11F H 0.7372 0.8741 -0.0201 0.102 Uiso 1 1 calc R
C114 C 0.7983(6) 0.8159(5) 0.0171(2) 0.070(4) Uani 1 1 d U
H11G H 0.8261 0.8166 0.0314 0.105 Uiso 1 1 calc R
H11H H 0.7966 0.7730 0.0100 0.105 Uiso 1 1 calc R
H11I H 0.7586 0.8285 0.0228 0.105 Uiso 1 1 calc R
C115 C 0.8813(4) 0.8423(5) -0.0124(2) 0.043(3) Uani 1 1 d U
H11J H 0.9092 0.8422 0.0018 0.065 Uiso 1 1 calc R
H11K H 0.8954 0.8721 -0.0253 0.065 Uiso 1 1 calc R
H11L H 0.8790 0.7996 -0.0197 0.065 Uiso 1 1 calc R
C116 C 0.7037(4) 1.1221(4) 0.06796(17) 0.0249(18) Uani 1 1 d U
C117 C 0.6911(4) 1.1875(4) 0.07834(19) 0.033(2) Uani 1 1 d U
C118 C 0.7378(4) 1.2340(4) 0.0679(2) 0.044(3) Uani 1 1 d U
H11M H 0.7300 1.2767 0.0744 0.066 Uiso 1 1 calc R
H11N H 0.7355 1.2346 0.0494 0.066 Uiso 1 1 calc R
H11O H 0.7777 1.2204 0.0731 0.066 Uiso 1 1 calc R
C119 C 0.6287(4) 1.2075(5) 0.06843(19) 0.038(2) Uani 1 1 d U
H11P H 0.6190 1.2499 0.0747 0.058 Uiso 1 1 calc R
H11Q H 0.5987 1.1771 0.0744 0.058 Uiso 1 1 calc R
H11R H 0.6289 1.2080 0.0499 0.058 Uiso 1 1 calc R
C120 C 0.6925(5) 1.1893(5) 0.10733(17) 0.042(2) Uani 1 1 d U
H12A H 0.6840 1.2326 0.1131 0.062 Uiso 1 1 calc R
H12B H 0.7320 1.1764 0.1133 0.062 Uiso 1 1 calc R
H12C H 0.6623 1.1603 0.1140 0.062 Uiso 1 1 calc R
C121 C 0.8951(7) 0.7833(8) 0.1413(3) 0.090(5) Uani 1 1 d U
C122 C 0.8659(10) 0.7171(9) 0.1448(5) 0.164(11) Uani 1 1 d U
C123 C 0.6919(4) 1.0903(5) -0.0247(2) 0.041(2) Uani 1 1 d U
C124 C 0.6666(7) 1.1104(8) -0.0493(3) 0.111(4) Uani 1 1 d U

loop_
_atom_site_aniso_label
_atom_site_aniso_U_11
_atom_site_aniso_U_22
_atom_site_aniso_U_33
_atom_site_aniso_U_23
_atom_site_aniso_U_13
_atom_site_aniso_U_12
Ni1 0.0112(5) 0.0117(5) 0.0132(5) -0.0003(4) -0.0047(4) 0.0019(4)
Ni2 0.0102(5) 0.0131(5) 0.0162(5) -0.0007(4) -0.0045(4) 0.0020(4)
Ni3 0.0117(5) 0.0153(5) 0.0153(5) 0.0023(4) -0.0026(4) 0.0016(4)
Ni4 0.0161(5) 0.0226(5) 0.0110(5) 0.0022(4) -0.0006(4) 0.0052(4)
Ni5 0.0122(5) 0.0216(5) 0.0135(5) 0.0046(4) -0.0012(4) 0.0022(4)
Ni6 0.0124(5) 0.0192(5) 0.0165(5) 0.0050(4) 0.0011(4) -0.0017(4)
Ni7 0.0118(5) 0.0205(5) 0.0160(5) 0.0051(4) 0.0001(4) -0.0036(4)
Ni8 0.0107(5) 0.0231(5) 0.0175(5) 0.0016(4) 0.0001(4) -0.0058(4)
Ni9 0.0149(5) 0.0272(6) 0.0172(5) 0.0031(4) -0.0020(4) -0.0046(4)
N1 0.013(3) 0.026(4) 0.025(4) 0.006(3) -0.004(3) -0.006(3)
O1 0.012(3) 0.017(3) 0.018(3) 0.001(2) -0.009(2) -0.007(2)
O2 0.009(3) 0.017(3) 0.020(3) 0.000(2) -0.002(2) -0.003(2)
O3 0.020(3) 0.021(3) 0.019(3) -0.012(2) -0.003(2) -0.004(2)
N11 0.018(3) 0.015(3) 0.028(4) 0.014(3) -0.001(3) 0.007(3)
O11 0.011(3) 0.033(3) 0.025(3) 0.001(2) 0.001(2) -0.007(2)
O12 0.017(3) 0.005(2) 0.015(3) 0.006(2) -0.001(2) 0.002(2)
O13 0.025(3) 0.014(3) 0.017(3) -0.002(2) 0.003(2) 0.003(2)
N21 0.009(3) 0.026(4) 0.036(4) -0.003(3) 0.008(3) -0.005(3)
O21 0.009(3) 0.025(3) 0.026(3) 0.002(2) 0.001(2) -0.006(2)
O22 0.024(3) 0.017(3) 0.017(3) 0.002(2) 0.003(2) -0.003(2)
O23 0.014(3) 0.023(3) 0.023(3) 0.002(2) -0.002(2) 0.001(2)
N31 0.017 0.018(3) 0.020(4) 0.006(3) -0.003(3) 0.006(3)
O31 0.012(3) 0.025(3) 0.013(3) 0.007(2) 0.003(2) 0.002(2)
O32 0.014(3) 0.018(3) 0.018(3) 0.012(2) -0.005(2) -0.004(2)
O33 0.023(3) 0.026(3) 0.014(3) 0.009(2) 0.004(2) -0.012(2)
N41 0.009(3) 0.019(3) 0.010(3) 0.007(3) -0.005(2) -0.003(3)
O41 0.010(3) 0.026(3) 0.019(3) 0.006(2) 0.001(2) -0.002(2)
O42 0.007(3) 0.025(3) 0.024(3) 0.016(2) 0.003(2) -0.002(2)
O43 0.024(3) 0.034(3) 0.016(3) 0.003(2) 0.006(2) 0.011(3)
O51 0.013(4) 0.021(4) 0.017(4) 0.000 -0.002(3) 0.000
O52 0.010(3) 0.020(3) 0.017(3) 0.005(2) -0.004(2) -0.001(2)
O53 0.012(3) 0.013(3) 0.013(3) -0.001(2) -0.008(2) 0.000(2)
O54 0.012(3) 0.020(3) 0.016(3) 0.002(2) -0.003(2) 0.002(2)
O61 0.019(3) 0.011(3) 0.030(3) -0.004 -0.017(2) -0.004(2)
O62 0.013(3) 0.014(3) 0.035(3) -0.002(2) -0.011(3) 0.005(2)
O63 0.025(3) 0.013(3) 0.043(4) 0.002(2) 0.006(3) -0.004(2)
O64 0.026(3) 0.023(3) 0.038(4) 0.000(3) 0.001(3) -0.006(3)
O65 0.014(3) 0.030(3) 0.024(3) 0.004(2) -0.004(2) -0.005(2)
O66 0.015(3) 0.044(4) 0.015(3) -0.012(3) -0.001(2) -0.007(3)
O67 0.025(3) 0.027(3) 0.026(3) 0.006(3) 0.004(3) 0.002(2)
O68 0.020(3) 0.028(3) 0.020(3) 0.010(2) 0.003(2) -0.001(2)
N51 0.064(6) 0.004(4) 0.048(5) 0.002(3) 0.023(4) -0.003(4)
N52 0.023(4) 0.030(4) 0.036(5) 0.008(3) -0.009(3) -0.005(3)
O1W 0.029(4) 0.080(5) 0.022(3) -0.015(3) -0.009(3) 0.034(3)
C1 0.011(4) 0.017(4) 0.029(5) 0.000(3) 0.002(3) 0.007(3)
C2 0.029(5) 0.019(4) 0.033(5) -0.005(4) -0.014(4) -0.009(4)
C3 0.033(5) 0.038(6) 0.047(6) -0.015(5) -0.018(5) -0.012(4)
C4 0.035(6) 0.025(5) 0.052(6) -0.001(4) -0.018(5) -0.017(4)
C5 0.024(5) 0.031(5) 0.043(6) 0.013(4) -0.016(4) -0.012(4)
C6 0.012(4) 0.026(4) 0.025(5) 0.006(4) -0.006(3) -0.003(3)
C7 0.015(4) 0.032(5) 0.013(4) 0.006(3) -0.001(3) 0.002(4)
C8 0.025(4) 0.023(4) 0.011(4) 0.006(3) 0.003(3) -0.007(3)
C9 0.006(4) 0.047(6) 0.049(6) -0.003(5) 0.003(4) -0.005(4)
C10 0.018(5) 0.079(8) 0.061(7) -0.035(6) -0.003(5) 0.000(5)
C11 0.023(5) 0.061(7) 0.058(7) -0.039(6) 0.017(5) 0.000(5)
C12 0.019(5) 0.052(6) 0.035(5) -0.033(5) 0.005(4) -0.010(4)
C13 0.009(4) 0.034(5) 0.017(4) -0.011(3) 0.007(3) -0.008(3)
C14 0.017(4) 0.039(5) 0.004(4) -0.005(3) 0.002(3) 0.004(4)
Cl1 0.0339(16) 0.140(3) 0.127(3) -0.106(3) 0.0081(18) 0.0113(18)
C21 0.004(4) 0.040(5) 0.019(4) -0.003(4) 0.002(3) -0.008(3)
C22 0.036(6) 0.056(6) 0.030(5) 0.001(5) 0.004(4) -0.029(5)
C23 0.072(9) 0.100(10) 0.027(6) -0.009(6) 0.019(6) -0.048(8)
C24 0.027(5) 0.061(7) 0.049(7) 0.025(6) 0.009(5) -0.013(5)
C25 0.015(4) 0.051(6) 0.039(6) 0.017(5) -0.004(4) -0.004(4)
C26 0.020 0.034(5) 0.040(5) 0.019(4) -0.005(4) 0.000(4)
C27 0.018(4) 0.020(4) 0.031(5) 0.014(4) 0.011 0.007(3)
C28 0.030 0.022(4) 0.025(5) -0.002(4) 0.023(4) 0.005(4)
C29 0.018(4) 0.016(4) 0.041(5) 0.006(4) -0.007(4) 0.003(3)
C30 0.036(5) 0.009(4) 0.046(6) -0.004(4) -0.006(4) 0.004(4)
C31 0.015(4) 0.031(5) 0.038(5) -0.008(4) -0.010(4) 0.018(4)
C32 0.049(6) 0.014(4) 0.029(5) -0.007(4) -0.008(4) -0.002(4)
C33 0.012(4) 0.012(4) 0.032(5) -0.002(3) 0.010(3) -0.006(3)
C34 0.026 0.018(4) 0.017(4) -0.009(3) -0.002(4) -0.010(3)
Cl2 0.0582(16) 0.0392(14) 0.0406(14) -0.0217(11) -0.0099(12) 0.0228(12)
C41 0.009(4) 0.038(5) 0.030(5) 0.000(4) 0.007(4) 0.000(4)
C42 0.026(5) 0.035(5) 0.020(5) -0.010(4) -0.004(4) -0.005(4)
C43 0.033(5) 0.054(6) 0.035(6) -0.009(5) -0.003(4) -0.018(5)
C44 0.035(6) 0.041(6) 0.045(6) -0.012(5) -0.003(5) -0.004(4)
C45 0.023(5) 0.052(6) 0.030(5) -0.016(4) 0.011(4) -0.017(4)
C46 0.022(5) 0.025(5) 0.040(6) 0.006(4) -0.008(4) -0.005(4)
C47 0.014(4) 0.038(5) 0.039(6) -0.002(4) 0.012(4) -0.013(4)
C48 0.018(4) 0.040(5) 0.020(5) -0.006(4) 0.015(4) -0.008(4)
C49 0.018(5) 0.072(8) 0.051(7) -0.013(6) 0.013(5) -0.012(5)
C50 0.021(5) 0.061(7) 0.051(7) -0.019(5) 0.008(5) -0.022(5)
C51 0.026(5) 0.034(5) 0.039(6) -0.007(4) 0.013(4) -0.005(4)
C52 0.023(4) 0.023(4) 0.020(4) 0.004(3) 0.009(4) -0.005(3)
C53 0.016(4) 0.010(4) 0.021(4) -0.003(3) 0.008(3) -0.003(3)
C54 0.019(4) 0.023(4) 0.027(5) 0.015(4) 0.006(4) -0.005(3)
Cl3 0.0375(13) 0.0494(14) 0.0339(13) -0.0097(11) 0.0197(11) -0.0014(11)
C61 0.030 0.022(4) 0.017(4) -0.008(3) -0.009(4) 0.002(4)
C62 0.014(4) 0.038(5) 0.015(4) 0.001(4) -0.002(3) 0.004(4)
C63 0.025(5) 0.051(6) 0.016(4) 0.002(4) 0.014(4) 0.011(4)
C64 0.036(5) 0.042(6) 0.033(5) 0.002(4) 0.013(4) 0.018(4)
C65 0.011(4) 0.022(4) 0.041(5) -0.002(4) 0.000(4) 0.001(3)
C66 0.010(4) 0.026(4) 0.016(4) -0.012(3) 0.002(3) 0.004(3)
C67 0.025(4) 0.025(4) 0.013(4) -0.005(3) -0.004(4) 0.006(4)
C68 0.007(4) 0.023(4) 0.027(5) 0.005(3) -0.003(3) -0.008(3)
C69 0.028(5) 0.032(5) 0.034(5) 0.004(4) -0.005(4) 0.001(4)
C70 0.042(6) 0.032(5) 0.057(7) -0.003(5) 0.003(5) -0.013(5)
C71 0.028(5) 0.031(5) 0.042(6) 0.020(4) -0.004(4) -0.021(4)
C72 0.035 0.038(5) 0.010(4) 0.007(4) -0.009(4) -0.012(4)
C73 0.017(4) 0.024(4) 0.016(4) 0.012(3) -0.001(3) -0.001(3)
C74 0.010(4) 0.023(4) 0.020(5) 0.009(3) -0.006(3) 0.001
Cl4 0.0600(17) 0.0424(14) 0.0505(16) 0.0171(12) -0.0056(13) -0.0336(13)
C81 0.015(4) 0.025(4) 0.011(4) 0.007(3) 0.004(3) -0.001(3)
C82 0.021(4) 0.031(5) 0.025(5) 0.014(4) -0.004(4) -0.004(4)
C83 0.015(4) 0.039(5) 0.035(5) 0.022(4) 0.002(4) 0.004(4)
C84 0.029(5) 0.039(6) 0.053(6) 0.030(5) -0.002(5) -0.002(4)
C85 0.021(4) 0.025(5) 0.048(6) 0.013(4) 0.006(4) -0.005(4)
C86 0.022(4) 0.030(5) 0.013(4) 0.010(3) -0.001(3) -0.005(4)
C87 0.013(4) 0.034(5) 0.018(4) -0.004(4) 0.005(3) -0.006(3)
C88 0.013(4) 0.031(5) 0.017(4) -0.004(3) 0.007(3) -0.001(3)
C89 0.014(4) 0.013(4) 0.022(4) 0.005(3) -0.002(3) -0.003(3)
C90 0.022(4) 0.020(4) 0.034(5) 0.012(4) 0.014(4) 0.003(3)
C91 0.022(5) 0.031(5) 0.031(5) -0.009(4) 0.008(4) 0.018(4)
C92 0.023(5) 0.033(5) 0.027(5) 0.010(4) -0.001(4) 0.001(4)
C93 0.017(4) 0.020(4) 0.010(4) 0.006(3) 0.005(3) 0.004(3)
C94 0.017(4) 0.018(4) 0.020(4) 0.001(3) -0.009(3) 0.006(3)
Cl5 0.0310(13) 0.0637(17) 0.0671(18) 0.0354(14) 0.0266(13) 0.0289(12)
C101 0.022(4) 0.015(4) 0.024(4) -0.004(3) -0.006(4) 0.010(3)
C102 0.036(6) 0.032(5) 0.069(8) -0.016(5) -0.024(5) 0.017(4)
C103 0.074(10) 0.086(10) 0.122(13) -0.069(10) -0.007(9) 0.040(8)
C104 0.099(11) 0.031(6) 0.139(14) -0.025(7) -0.063(10) 0.027(7)
C105 0.063(8) 0.030(6) 0.130(12) -0.033(7) -0.050(8) 0.004(5)
C106 0.034(5) 0.026(5) 0.023(5) -0.014(4) 0.023(4) -0.010(4)
C107 0.071(7) 0.013(4) 0.034(5) -0.007(4) 0.006(5) -0.019(4)
C108 0.045(6) 0.037(6) 0.064(7) -0.007(5) 0.020(6) -0.012(5)
C109 0.070(8) 0.024(5) 0.074(8) -0.001(5) 0.018(6) 0.000(5)
C110 0.100(10) 0.024(5) 0.045(7) 0.018(5) 0.008(6) -0.018(6)
C111 0.025(5) 0.024(4) 0.029(5) 0.000(4) 0.012(4) -0.005(4)
C112 0.018(4) 0.041(5) 0.046(6) -0.018(4) 0.007(4) -0.014(4)
C113 0.045(7) 0.081(9) 0.079(9) -0.060(7) -0.009(6) -0.001(6)
C114 0.099(10) 0.048(7) 0.063(8) -0.015(6) 0.035(7) -0.040(7)
C115 0.037(6) 0.036(5) 0.057(7) -0.021(5) 0.016(5) -0.007(4)
C116 0.022 0.015(4) 0.038(5) 0.008(4) -0.012(4) 0.001(3)
C117 0.017(4) 0.025(5) 0.056(6) 0.008(4) -0.004(4) 0.002(4)
C118 0.021(5) 0.031(5) 0.081(8) 0.001(5) -0.017(5) 0.003(4)
C119 0.030(5) 0.042(6) 0.044(6) 0.009(5) -0.002(4) 0.003(4)
C120 0.048(6) 0.046(6) 0.031(6) -0.010(4) 0.011(5) 0.002(5)
C121 0.096(12) 0.088(12) 0.085(11) 0.017(9) -0.022(9) 0.037(10)
C122 0.169(19) 0.097(13) 0.23(2) 0.082(15) -0.120(18) -0.090(13)
C123 0.036(6) 0.042(6) 0.044(6) 0.019(5) -0.013(5) -0.005(5)
C124 0.092(11) 0.102 0.138 0.078(7) -0.084(9) -0.024(9)

loop_
_atom_type_symbol
_atom_type_description
_atom_type_scat_dispersion_real
_atom_type_scat_dispersion_imag
_atom_type_scat_source
C C 0.0033 0.0016 'International Tables Vol C Tables 4.2.6.8 and 6.1.1.4'
H H 0.0000 0.0000 'International Tables Vol C Tables 4.2.6.8 and 6.1.1.4'
N N 0.0061 0.0033 'International Tables Vol C Tables 4.2.6.8 and 6.1.1.4'
O O 0.0106 0.0060 'International Tables Vol C Tables 4.2.6.8 and 6.1.1.4'
Cl Cl 0.1484 0.1585 'International Tables Vol C Tables 4.2.6.8 and 6.1.1.4'
Ni Ni 0.3393 1.1124 'International Tables Vol C Tables 4.2.6.8 and 6.1.1.4'

loop_
_geom_angle_atom_site_label_1
_geom_angle_atom_site_label_2
_geom_angle_atom_site_label_3
_geom_angle
_geom_angle_site_symmetry_1
_geom_angle_site_symmetry_3
O61 Ni1 O53 97.6(2) . .
O61 Ni1 O1 100.2(2) . .
O53 Ni1 O1 100.10(19) . .
O61 Ni1 O12 173.5(2) . .
O53 Ni1 O12 80.92(18) . .
O1 Ni1 O12 86.38(19) . .
O61 Ni1 O2 84.8(2) . 2_755
O53 Ni1 O2 92.09(19) . 2_755
O1 Ni1 O2 166.04(19) . 2_755
O12 Ni1 O2 88.88(19) . 2_755
O61 Ni1 O51 89.9(2) . .
O53 Ni1 O51 172.2(2) . .
O1 Ni1 O51 80.61(14) . .
O12 Ni1 O51 91.4(2) . .
O2 Ni1 O51 86.39(15) 2_755 .
O61 Ni1 Ni2 81.22(14) . .
O53 Ni1 Ni2 135.10(14) . .
O1 Ni1 Ni2 124.45(14) . .
O12 Ni1 Ni2 95.33(14) . .
O2 Ni1 Ni2 43.01(13) 2_755 .
O51 Ni1 Ni2 43.88(4) . .
O1 Ni2 N1 91.4(2) 2_755 2_755
O1 Ni2 O2 177.9(2) 2_755 2_755
N1 Ni2 O2 90.1(2) 2_755 2_755
O1 Ni2 O13 97.5(2) 2_755 2_755
N1 Ni2 O13 90.4(2) 2_755 2_755
O2 Ni2 O13 84.0(2) 2_755 2_755
O1 Ni2 O62 91.4(2) 2_755 .
N1 Ni2 O62 92.6(2) 2_755 .
O2 Ni2 O62 87.0(2) 2_755 .
O13 Ni2 O62 170.5(2) 2_755 .
O1 Ni2 O51 86.05(16) 2_755 .
N1 Ni2 O51 176.5(3) 2_755 .
O2 Ni2 O51 92.34(15) 2_755 .
O13 Ni2 O51 92.4(2) 2_755 .
O62 Ni2 O51 85.0(2) . .
O1 Ni2 Ni1 133.17(15) 2_755 .
N1 Ni2 Ni1 134.17(19) 2_755 .
O2 Ni2 Ni1 45.02(14) 2_755 .
O13 Ni2 Ni1 92.94(15) 2_755 .
O62 Ni2 Ni1 78.58(14) . .
O51 Ni2 Ni1 47.87(3) . .
O12 Ni3 O11 172.6(2) . .
O12 Ni3 N11 90.9(2) . .
O11 Ni3 N11 95.2(2) . .
O12 Ni3 O31 96.51(19) . .
O11 Ni3 O31 87.1(2) . .
N11 Ni3 O31 95.6(2) . .
O12 Ni3 O53 82.94(18) . .
O11 Ni3 O53 91.3(2) . .
N11 Ni3 O53 172.7(2) . .
O31 Ni3 O53 81.30(19) . .
O12 Ni3 O3 89.5(2) . 2_755
O11 Ni3 O3 86.6(2) . 2_755
N11 Ni3 O3 86.8(2) . 2_755
O31 Ni3 O3 173.5(2) . 2_755
O53 Ni3 O3 97.00(19) . 2_755
O54 Ni4 N51 87.9(3) . .
O54 Ni4 O53 92.61(19) . .
N51 Ni4 O53 95.5(3) . .
O54 Ni4 O43 98.4(2) . .
N51 Ni4 O43 93.2(3) . .
O53 Ni4 O43 166.2(2) . .
O54 Ni4 O1W 178.6(3) . .
N51 Ni4 O1W 90.8(3) . .
O53 Ni4 O1W 86.9(2) . .
O43 Ni4 O1W 82.4(2) . .
O31 Ni5 O32 178.0(2) . .
O31 Ni5 N31 90.6(2) . .
O32 Ni5 N31 90.2(2) . .
O31 Ni5 O54 96.2(2) . .
O32 Ni5 O54 82.9(2) . .
N31 Ni5 O54 172.7(2) . .
O31 Ni5 O23 90.8(2) . .
O32 Ni5 O23 91.0(2) . .
N31 Ni5 O23 89.6(2) . .
O54 Ni5 O23 93.1(2) . .
O31 Ni5 O11 83.7(2) . .
O32 Ni5 O11 94.4(2) . .
N31 Ni5 O11 96.8(2) . .
O54 Ni5 O11 81.3(2) . .
O23 Ni5 O11 171.6(2) . .
O31 Ni5 Ni6 136.73(15) . .
O32 Ni5 Ni6 42.92(14) . .
N31 Ni5 Ni6 131.28(18) . .
O54 Ni5 Ni6 42.79(14) . .
O23 Ni5 Ni6 80.65(15) . .
O11 Ni5 Ni6 99.03(14) . .
O63 Ni6 O22 86.1(2) . .
O63 Ni6 O54 94.0(2) . .
O22 Ni6 O54 91.1(2) . .
O63 Ni6 O42 95.7(2) . .
O22 Ni6 O42 167.3(2) . .
O54 Ni6 O42 101.3(2) . .
O63 Ni6 O32 173.5(2) . .
O22 Ni6 O32 89.6(2) . .
O54 Ni6 O32 81.23(19) . .
O42 Ni6 O32 89.5(2) . .
O63 Ni6 O52 92.9(2) . .
O22 Ni6 O52 85.86(19) . .
O54 Ni6 O52 172.2(2) . .
O42 Ni6 O52 81.49(19) . .
O32 Ni6 O52 91.60(19) . .
O63 Ni6 Ni8 84.11(16) . .
O22 Ni6 Ni8 41.87(15) . .
O54 Ni6 Ni8 132.95(14) . .
O42 Ni6 Ni8 125.70(15) . .
O32 Ni6 Ni8 95.91(14) . .
O52 Ni6 Ni8 44.49(13) . .
O63 Ni6 Ni5 132.64(17) . .
O22 Ni6 Ni5 78.68(15) . .
O54 Ni6 Ni5 42.60(14) . .
O42 Ni6 Ni5 108.60(16) . .
O32 Ni6 Ni5 41.38(14) . .
O52 Ni6 Ni5 129.65(14) . .
Ni8 Ni6 Ni5 110.61(4) . .
O41 Ni7 N41 93.4(2) . .
O41 Ni7 O42 172.8(2) . .
N41 Ni7 O42 91.6(2) . .
O41 Ni7 O52 91.08(19) . .
N41 Ni7 O52 175.2(2) . .
O42 Ni7 O52 83.83(19) . .
O41 Ni7 O65 93.4(2) . .
N41 Ni7 O65 94.7(2) . .
O42 Ni7 O65 91.4(2) . .
O52 Ni7 O65 86.7(2) . .
O41 Ni7 O33 85.2(2) . .
N41 Ni7 O33 86.4(2) . .
O42 Ni7 O33 89.9(2) . .
O52 Ni7 O33 92.3(2) . .
O65 Ni7 O33 178.2(2) . .
O41 Ni7 Ni9 44.35(14) . .
N41 Ni7 Ni9 136.78(16) . .
O42 Ni7 Ni9 131.41(14) . .
O52 Ni7 Ni9 47.90(13) . .
O65 Ni7 Ni9 81.96(15) . .
O33 Ni7 Ni9 96.26(15) . .
O21 Ni8 O22 175.0(2) . .
O21 Ni8 N21 93.6(2) . .
O22 Ni8 N21 89.5(3) . .
O21 Ni8 O67 94.3(2) . .
O22 Ni8 O67 89.4(2) . .
N21 Ni8 O67 93.4(2) . .
O21 Ni8 O52 87.3(2) . .
O22 Ni8 O52 89.0(2) . .
N21 Ni8 O52 170.6(2) . .
O67 Ni8 O52 95.9(2) . .
O21 Ni8 O64 91.6(2) . .
O22 Ni8 O64 84.6(2) . .
N21 Ni8 O64 88.6(2) . .
O67 Ni8 O64 173.7(2) . .
O52 Ni8 O64 82.0(2) . .
O21 Ni8 Ni6 132.66(15) . .
O22 Ni8 Ni6 43.08(15) . .
N21 Ni8 Ni6 130.3(2) . .
O67 Ni8 Ni6 99.01(16) . .
O52 Ni8 Ni6 46.40(13) . .
O64 Ni8 Ni6 75.22(16) . .
O21 Ni8 Ni9 44.36(14) . .
O22 Ni8 Ni9 133.37(15) . .
N21 Ni8 Ni9 136.1(2) . .
O67 Ni8 Ni9 80.48(16) . .
O52 Ni8 Ni9 47.78(13) . .
O64 Ni8 Ni9 102.22(16) . .
Ni6 Ni8 Ni9 93.54(4) . .
O68 Ni9 O66 178.9(2) . .
O68 Ni9 N52 91.2(3) . .
O66 Ni9 N52 88.6(3) . .
O68 Ni9 O41 91.3(2) . .
O66 Ni9 O41 87.6(2) . .
N52 Ni9 O41 97.8(2) . .
O68 Ni9 O21 89.3(2) . .
O66 Ni9 O21 91.8(2) . .
N52 Ni9 O21 96.5(2) . .
O41 Ni9 O21 165.7(2) . .
O68 Ni9 O52 95.5(2) . .
O66 Ni9 O52 84.7(2) . .
N52 Ni9 O52 172.9(2) . .
O41 Ni9 O52 84.49(18) . .
O21 Ni9 O52 81.21(19) . .
O68 Ni9 Ni7 101.92(16) . .
O66 Ni9 Ni7 77.48(15) . .
N52 Ni9 Ni7 136.7(2) . .
O41 Ni9 Ni7 41.65(14) . .
O21 Ni9 Ni7 124.38(15) . .
O52 Ni9 Ni7 43.88(13) . .
O68 Ni9 Ni8 78.28(15) . .
O66 Ni9 Ni8 102.64(16) . .
N52 Ni9 Ni8 135.6(2) . .
O41 Ni9 Ni8 125.11(14) . .
O21 Ni9 Ni8 41.23(14) . .
O52 Ni9 Ni8 44.34(13) . .
Ni7 Ni9 Ni8 87.66(4) . .
C7 N1 C8 120.8(7) . .
C7 N1 Ni2 117.3(6) . 2_755
C8 N1 Ni2 121.5(5) . 2_755
C1 O1 Ni2 115.6(5) . 2_755
C1 O1 Ni1 135.9(5) . .
Ni2 O1 Ni1 95.69(19) 2_755 .
C14 O2 Ni2 117.6(4) . 2_755
C14 O2 Ni1 129.1(5) . 2_755
Ni2 O2 Ni1 92.0(2) 2_755 2_755
C14 O3 Ni3 126.5(5) . 2_755
C27 N11 C28 117.8(7) . .
C27 N11 Ni3 118.0(6) . .
C28 N11 Ni3 123.3(5) . .
C21 O11 Ni3 117.3(5) . .
C21 O11 Ni5 124.7(5) . .
Ni3 O11 Ni5 91.7(2) . .
C34 O12 Ni3 132.0(5) . .
C34 O12 Ni1 131.6(5) . .
Ni3 O12 Ni1 95.9(2) . .
C34 O13 Ni2 125.5(5) . 2_755
C47 N21 C48 121.2(7) . .
C47 N21 Ni8 115.2(6) . .
C48 N21 Ni8 122.2(5) . .
C41 O21 Ni8 117.5(5) . .
C41 O21 Ni9 136.2(5) . .
Ni8 O21 Ni9 94.4(2) . .
C54 O22 Ni8 120.6(5) . .
C54 O22 Ni6 130.3(5) . .
Ni8 O22 Ni6 95.1(2) . .
C54 O23 Ni5 123.9(5) . .
C67 N31 C68 119.6(7) . .
C67 N31 Ni5 119.3(5) . .
C68 N31 Ni5 120.9(5) . .
C61 O31 Ni5 118.8(5) . .
C61 O31 Ni3 126.8(5) . .
Ni5 O31 Ni3 97.4(2) . .
C74 O32 Ni5 129.2(5) . .
C74 O32 Ni6 131.4(5) . .
Ni5 O32 Ni6 95.7(2) . .
C74 O33 Ni7 127.8(5) . .
C87 N41 C88 119.9(6) . .
C87 N41 Ni7 118.9(5) . .
C88 N41 Ni7 121.1(5) . .
C81 O41 Ni7 119.6(4) . .
C81 O41 Ni9 137.2(5) . .
Ni7 O41 Ni9 94.0(2) . .
C94 O42 Ni7 129.5(5) . .
C94 O42 Ni6 132.6(5) . .
Ni7 O42 Ni6 96.3(2) . .
C94 O43 Ni4 138.3(5) . .
Ni2 O51 Ni2 162.3(4) . 2_755
Ni2 O51 Ni1 88.25(6) . .
Ni2 O51 Ni1 89.98(6) 2_755 .
Ni2 O51 Ni1 89.98(6) . 2_755
Ni2 O51 Ni1 88.25(6) 2_755 2_755
Ni1 O51 Ni1 168.5(4) . 2_755
Ni7 O52 Ni8 167.8(3) . .
Ni7 O52 Ni6 92.30(18) . .
Ni8 O52 Ni6 89.11(19) . .
Ni7 O52 Ni9 88.22(18) . .
Ni8 O52 Ni9 87.88(17) . .
Ni6 O52 Ni9 167.9(3) . .
Ni4 O53 Ni1 145.0(2) . .
Ni4 O53 Ni3 98.9(2) . .
Ni1 O53 Ni3 93.25(18) . .
Ni4 O54 Ni5 110.6(2) . .
Ni4 O54 Ni6 122.0(2) . .
Ni5 O54 Ni6 94.6(2) . .
C101 O61 Ni1 125.5(5) . .
C101 O62 Ni2 127.1(5) . .
C106 O63 Ni6 121.1(5) . .
C106 O64 Ni8 126.9(5) . .
C111 O65 Ni7 123.1(5) . .
C111 O66 Ni9 131.2(5) . .
C116 O67 Ni8 126.4(5) . .
C116 O68 Ni9 130.1(5) . .
C121 N51 Ni4 157.0(11) . .
C123 N52 Ni9 177.1(8) . .
O1 C1 C2 119.8(7) . .
O1 C1 C6 119.9(7) . .
C2 C1 C6 120.4(7) . .
C1 C2 C3 119.2(9) . .
C1 C2 H2 120.4 . .
C3 C2 H2 120.4 . .
C4 C3 C2 122.0(9) . .
C4 C3 H3 119.0 . .
C2 C3 H3 119.0 . .
C5 C4 C3 118.3(8) . .
C5 C4 H4 120.9 . .
C3 C4 H4 120.9 . .
C4 C5 C6 122.9(9) . .
C4 C5 H5 118.5 . .
C6 C5 H5 118.5 . .
C1 C6 C5 117.1(8) . .
C1 C6 C7 127.4(7) . .
C5 C6 C7 115.4(8) . .
N1 C7 C6 124.6(7) . .
N1 C7 H7 117.7 . .
C6 C7 H7 117.7 . .
C9 C8 C13 119.5(7) . .
C9 C8 N1 119.8(7) . .
C13 C8 N1 120.6(7) . .
C10 C9 C8 121.6(8) . .
C10 C9 H9 119.2 . .
C8 C9 H9 119.2 . .
C9 C10 C11 119.2(9) . .
C9 C10 H10 120.4 . .
C11 C10 H10 120.4 . .
C10 C11 C12 121.1(8) . .
C10 C11 Cl1 119.5(7) . .
C12 C11 Cl1 119.4(7) . .
C11 C12 C13 120.3(8) . .
C11 C12 H12 119.8 . .
C13 C12 H12 119.8 . .
C12 C13 C8 118.2(7) . .
C12 C13 C14 113.9(7) . .
C8 C13 C14 127.9(7) . .
O3 C14 O2 125.1(7) . .
O3 C14 C13 116.9(7) . .
O2 C14 C13 118.0(7) . .
O11 C21 C22 119.5(7) . .
O11 C21 C26 123.9(7) . .
C22 C21 C26 116.6(8) . .
C23 C22 C21 123.0(9) . .
C23 C22 H22 118.5 . .
C21 C22 H22 118.5 . .
C24 C23 C22 120.9(10) . .
C24 C23 H23 119.5 . .
C22 C23 H23 119.5 . .
C23 C24 C25 118.7(9) . .
C23 C24 H24 120.7 . .
C25 C24 H24 120.7 . .
C24 C25 C26 122.3(10) . .
C24 C25 H25 118.9 . .
C26 C25 H25 118.9 . .
C25 C26 C21 118.5(9) . .
C25 C26 C27 115.3(8) . .
C21 C26 C27 126.2(7) . .
N11 C27 C26 127.1(8) . .
N11 C27 H27 116.5 . .
C26 C27 H27 116.5 . .
C29 C28 N11 119.1(7) . .
C29 C28 C33 117.7(7) . .
N11 C28 C33 123.2(7) . .
C30 C29 C28 121.7(8) . .
C30 C29 H29 119.1 . .
C28 C29 H29 119.1 . .
C31 C30 C29 119.2(7) . .
C31 C30 H30 120.4 . .
C29 C30 H30 120.4 . .
C30 C31 C32 119.8(8) . .
C30 C31 Cl2 121.4(6) . .
C32 C31 Cl2 118.7(7) . .
C33 C32 C31 122.2(8) . .
C33 C32 H32 118.9 . .
C31 C32 H32 118.9 . .
C32 C33 C28 118.7(7) . .
C32 C33 C34 115.9(7) . .
C28 C33 C34 125.4(7) . .
O13 C34 O12 124.3(7) . .
O13 C34 C33 115.7(7) . .
O12 C34 C33 120.0(7) . .
O21 C41 C46 122.4(8) . .
O21 C41 C42 119.9(7) . .
C46 C41 C42 117.6(8) . .
C43 C42 C41 121.9(8) . .
C43 C42 H42 119.0 . .
C41 C42 H42 119.0 . .
C42 C43 C44 119.1(9) . .
C42 C43 H43 120.5 . .
C44 C43 H43 120.5 . .
C45 C44 C43 119.3(9) . .
C45 C44 H44 120.3 . .
C43 C44 H44 120.3 . .
C44 C45 C46 121.7(9) . .
C44 C45 H45 119.1 . .
C46 C45 H45 119.1 . .
C41 C46 C45 120.3(8) . .
C41 C46 C47 124.8(8) . .
C45 C46 C47 114.9(8) . .
N21 C47 C46 127.2(7) . .
N21 C47 H47 116.4 . .
C46 C47 H47 116.4 . .
C49 C48 N21 120.3(8) . .
C49 C48 C53 117.0(8) . .
N21 C48 C53 122.4(7) . .
C48 C49 C50 123.8(9) . .
C48 C49 H49 118.1 . .
C50 C49 H49 118.1 . .
C51 C50 C49 117.6(8) . .
C51 C50 H50 121.2 . .
C49 C50 H50 121.2 . .
C52 C51 C50 120.9(8) . .
C52 C51 Cl3 119.4(7) . .
C50 C51 Cl3 119.7(7) . .
C51 C52 C53 121.5(8) . .
C51 C52 H52 119.2 . .
C53 C52 H52 119.2 . .
C52 C53 C48 118.8(7) . .
C52 C53 C54 116.5(7) . .
C48 C53 C54 124.3(7) . .
O23 C54 O22 126.4(7) . .
O23 C54 C53 115.7(7) . .
O22 C54 C53 117.8(7) . .
O31 C61 C66 123.7(7) . .
O31 C61 C62 118.3(7) . .
C66 C61 C62 118.0(7) . .
C63 C62 C61 120.6(8) . .
C63 C62 H62 119.7 . .
C61 C62 H62 119.7 . .
C62 C63 C64 120.1(8) . .
C62 C63 H63 120.0 . .
C64 C63 H63 120.0 . .
C65 C64 C63 119.5(8) . .
C65 C64 H64 120.2 . .
C63 C64 H64 120.2 . .
C64 C65 C66 121.8(8) . .
C64 C65 H65 119.1 . .
C66 C65 H65 119.1 . .
C65 C66 C61 120.0(8) . .
C65 C66 C67 116.5(7) . .
C61 C66 C67 123.2(7) . .
N31 C67 C66 125.6(7) . .
N31 C67 H67 117.2 . .
C66 C67 H67 117.2 . .
C73 C68 C69 119.4(7) . .
C73 C68 N31 123.1(7) . .
C69 C68 N31 117.3(7) . .
C70 C69 C68 120.8(9) . .
C70 C69 H69 119.6 . .
C68 C69 H69 119.6 . .
C71 C70 C69 119.2(9) . .
C71 C70 H70 120.4 . .
C69 C70 H70 120.4 . .
C70 C71 C72 121.5(8) . .
C70 C71 Cl4 118.8(7) . .
C72 C71 Cl4 119.7(7) . .
C71 C72 C73 120.3(8) . .
C71 C72 H72 119.8 . .
C73 C72 H72 119.8 . .
C72 C73 C68 118.9(7) . .
C72 C73 C74 113.9(7) . .
C68 C73 C74 127.2(7) . .
O33 C74 O32 123.7(7) . .
O33 C74 C73 118.0(6) . .
O32 C74 C73 118.3(7) . .
O41 C81 C86 123.5(7) . .
O41 C81 C82 119.5(7) . .
C86 C81 C82 117.0(7) . .
C83 C82 C81 120.4(7) . .
C83 C82 H82 119.8 . .
C81 C82 H82 119.8 . .
C84 C83 C82 122.8(8) . .
C84 C83 H83 118.6 . .
C82 C83 H83 118.6 . .
C83 C84 C85 118.1(8) . .
C83 C84 H84 120.9 . .
C85 C84 H84 120.9 . .
C84 C85 C86 121.2(8) . .
C84 C85 H85 119.4 . .
C86 C85 H85 119.4 . .
C85 C86 C81 120.4(7) . .
C85 C86 C87 115.2(7) . .
C81 C86 C87 124.4(7) . .
N41 C87 C86 128.0(7) . .
N41 C87 H87 116.0 . .
C86 C87 H87 116.0 . .
C89 C88 N41 119.5(7) . .
C89 C88 C93 118.9(7) . .
N41 C88 C93 121.6(6) . .
C90 C89 C88 121.9(7) . .
C90 C89 H89 119.0 . .
C88 C89 H89 119.0 . .
C91 C90 C89 119.1(7) . .
C91 C90 H90 120.4 . .
C89 C90 H90 120.4 . .
C92 C91 C90 120.4(7) . .
C92 C91 Cl5 119.2(7) . .
C90 C91 Cl5 120.4(6) . .
C91 C92 C93 122.3(8) . .
C91 C92 H92 118.9 . .
C93 C92 H92 118.9 . .
C92 C93 C88 117.2(7) . .
C92 C93 C94 115.7(6) . .
C88 C93 C94 127.0(6) . .
O43 C94 O42 124.4(7) . .
O43 C94 C93 116.3(6) . .
O42 C94 C93 119.3(7) . .
O62 C101 O61 126.5(7) . .
O62 C101 C102 116.7(7) . .
O61 C101 C102 116.8(7) . .
C101 C102 C105 111.7(8) . .
C101 C102 C104 109.1(8) . .
C105 C102 C104 110.6(10) . .
C101 C102 C103 104.7(9) . .
C105 C102 C103 112.3(10) . .
C104 C102 C103 108.2(10) . .
C102 C103 H10A 109.5 . .
C102 C103 H10B 109.5 . .
H10A C103 H10B 109.5 . .
C102 C103 H10C 109.5 . .
H10A C103 H10C 109.5 . .
H10B C103 H10C 109.5 . .
C102 C104 H10D 109.5 . .
C102 C104 H10E 109.5 . .
H10D C104 H10E 109.5 . .
C102 C104 H10F 109.5 . .
H10D C104 H10F 109.5 . .
H10E C104 H10F 109.5 . .
C102 C105 H10G 109.5 . .
C102 C105 H10H 109.5 . .
H10G C105 H10H 109.5 . .
C102 C105 H10I 109.5 . .
H10G C105 H10I 109.5 . .
H10H C105 H10I 109.5 . .
O64 C106 O63 125.5(8) . .
O64 C106 C107 116.9(8) . .
O63 C106 C107 117.4(9) . .
C108 C107 C109 111.1(8) . .
C108 C107 C110 108.7(9) . .
C109 C107 C110 110.9(9) . .
C108 C107 C106 110.7(8) . .
C109 C107 C106 109.7(8) . .
C110 C107 C106 105.6(7) . .
C107 C108 H10J 109.5 . .
C107 C108 H10K 109.5 . .
H10J C108 H10K 109.5 . .
C107 C108 H10L 109.5 . .
H10J C108 H10L 109.5 . .
H10K C108 H10L 109.5 . .
C107 C109 H10M 109.5 . .
C107 C109 H10N 109.5 . .
H10M C109 H10N 109.5 . .
C107 C109 H10O 109.5 . .
H10M C109 H10O 109.5 . .
H10N C109 H10O 109.5 . .
C107 C110 H11A 109.5 . .
C107 C110 H11B 109.5 . .
H11A C110 H11B 109.5 . .
C107 C110 H11C 109.5 . .
H11A C110 H11C 109.5 . .
H11B C110 H11C 109.5 . .
O65 C111 O66 125.8(8) . .
O65 C111 C112 118.6(8) . .
O66 C111 C112 115.4(7) . .
C113 C112 C115 108.8(8) . .
C113 C112 C111 111.7(8) . .
C115 C112 C111 111.4(7) . .
C113 C112 C114 111.0(9) . .
C115 C112 C114 109.1(9) . .
C111 C112 C114 104.8(8) . .
C112 C113 H11D 109.5 . .
C112 C113 H11E 109.5 . .
H11D C113 H11E 109.5 . .
C112 C113 H11F 109.5 . .
H11D C113 H11F 109.5 . .
H11E C113 H11F 109.5 . .
C112 C114 H11G 109.5 . .
C112 C114 H11H 109.5 . .
H11G C114 H11H 109.5 . .
C112 C114 H11I 109.5 . .
H11G C114 H11I 109.5 . .
H11H C114 H11I 109.5 . .
C112 C115 H11J 109.5 . .
C112 C115 H11K 109.5 . .
H11J C115 H11K 109.5 . .
C112 C115 H11L 109.5 . .
H11J C115 H11L 109.5 . .
H11K C115 H11L 109.5 . .
O68 C116 O67 124.3(7) . .
O68 C116 C117 119.6(7) . .
O67 C116 C117 116.1(8) . .
C116 C117 C120 112.6(7) . .
C116 C117 C118 108.7(8) . .
C120 C117 C118 109.4(8) . .
C116 C117 C119 107.1(7) . .
C120 C117 C119 110.3(8) . .
C118 C117 C119 108.7(7) . .
C117 C118 H11M 109.5 . .
C117 C118 H11N 109.5 . .
H11M C118 H11N 109.5 . .
C117 C118 H11O 109.5 . .
H11M C118 H11O 109.5 . .
H11N C118 H11O 109.5 . .
C117 C119 H11P 109.5 . .
C117 C119 H11Q 109.5 . .
H11P C119 H11Q 109.5 . .
C117 C119 H11R 109.5 . .
H11P C119 H11R 109.5 . .
H11Q C119 H11R 109.5 . .
C117 C120 H12A 109.5 . .
C117 C120 H12B 109.5 . .
H12A C120 H12B 109.5 . .
C117 C120 H12C 109.5 . .
H12A C120 H12C 109.5 . .
H12B C120 H12C 109.5 . .
N51 C121 C122 168.1(16) . .
N52 C123 C124 177.6(12) . .

loop_
_geom_bond_atom_site_label_1
_geom_bond_atom_site_label_2
_geom_bond_distance
_geom_bond_site_symmetry_2
Ni1 O61 2.009(5) .
Ni1 O53 2.057(5) .
Ni1 O1 2.069(5) .
Ni1 O12 2.086(5) .
Ni1 O2 2.100(5) 2_755
Ni1 O51 2.2010(11) .
Ni1 Ni2 2.9665(13) .
Ni2 O1 1.993(5) 2_755
Ni2 N1 1.999(6) 2_755
Ni2 O2 2.025(5) 2_755
Ni2 O13 2.042(5) 2_755
Ni2 O62 2.050(5) .
Ni2 O51 2.0572(14) .
Ni3 O12 1.970(5) .
Ni3 O11 2.004(5) .
Ni3 N11 2.016(6) .
Ni3 O31 2.079(5) .
Ni3 O53 2.088(5) .
Ni3 O3 2.095(5) 2_755
Ni4 O54 1.988(5) .
Ni4 N51 2.047(7) .
Ni4 O53 2.052(5) .
Ni4 O43 2.057(5) .
Ni4 O1W 2.083(6) .
Ni5 O31 1.973(5) .
Ni5 O32 1.991(5) .
Ni5 N31 2.009(6) .
Ni5 O54 2.036(5) .
Ni5 O23 2.117(5) .
Ni5 O11 2.235(5) .
Ni5 Ni6 2.9976(14) .
Ni6 O63 2.038(5) .
Ni6 O22 2.040(5) .
Ni6 O54 2.043(5) .
Ni6 O42 2.044(5) .
Ni6 O32 2.051(5) .
Ni6 O52 2.154(5) .
Ni6 Ni8 2.9748(13) .
Ni7 O41 1.982(5) .
Ni7 N41 1.993(6) .
Ni7 O42 2.041(5) .
Ni7 O52 2.063(5) .
Ni7 O65 2.084(6) .
Ni7 O33 2.141(5) .
Ni7 Ni9 2.9755(14) .
Ni8 O21 1.970(5) .
Ni8 O22 1.993(5) .
Ni8 N21 1.999(6) .
Ni8 O67 2.000(6) .
Ni8 O52 2.085(5) .
Ni8 O64 2.116(6) .
Ni8 Ni9 2.9808(14) .
Ni9 O68 1.994(6) .
Ni9 O66 2.030(6) .
Ni9 N52 2.063(7) .
Ni9 O41 2.085(5) .
Ni9 O21 2.090(5) .
Ni9 O52 2.209(5) .
N1 C7 1.301(10) .
N1 C8 1.435(10) .
N1 Ni2 1.999(6) 2_755
O1 C1 1.337(9) .
O1 Ni2 1.993(5) 2_755
O2 C14 1.285(9) .
O2 Ni2 2.025(5) 2_755
O2 Ni1 2.100(5) 2_755
O3 C14 1.229(9) .
O3 Ni3 2.095(5) 2_755
N11 C27 1.276(10) .
N11 C28 1.422(10) .
O11 C21 1.336(9) .
O12 C34 1.272(9) .
O13 C34 1.227(9) .
O13 Ni2 2.042(5) 2_755
N21 C47 1.295(11) .
N21 C48 1.416(10) .
O21 C41 1.332(10) .
O22 C54 1.264(10) .
O23 C54 1.262(10) .
N31 C67 1.283(10) .
N31 C68 1.435(10) .
O31 C61 1.330(9) .
O32 C74 1.281(9) .
O33 C74 1.230(9) .
N41 C87 1.281(10) .
N41 C88 1.423(10) .
O41 C81 1.306(9) .
O42 C94 1.268(9) .
O43 C94 1.245(9) .
O51 Ni2 2.0572(14) 2_755
O51 Ni1 2.2010(11) 2_755
O61 C101 1.282(9) .
O62 C101 1.251(9) .
O63 C106 1.270(10) .
O64 C106 1.250(11) .
O65 C111 1.256(10) .
O66 C111 1.269(10) .
O67 C116 1.285(10) .
O68 C116 1.258(10) .
N51 C121 1.098(17) .
N52 C123 1.136(11) .
C1 C2 1.399(11) .
C1 C6 1.418(11) .
C2 C3 1.404(12) .
C2 H2 0.9500 .
C3 C4 1.386(14) .
C3 H3 0.9500 .
C4 C5 1.369(13) .
C4 H4 0.9500 .
C5 C6 1.430(11) .
C5 H5 0.9500 .
C6 C7 1.444(11) .
C7 H7 0.9500 .
C8 C9 1.411(11) .
C8 C13 1.417(11) .
C9 C10 1.359(13) .
C9 H9 0.9500 .
C10 C11 1.389(13) .
C10 H10 0.9500 .
C11 C12 1.397(12) .
C11 Cl1 1.744(9) .
C12 C13 1.399(11) .
C12 H12 0.9500 .
C13 C14 1.516(10) .
C21 C22 1.384(12) .
C21 C26 1.420(12) .
C22 C23 1.368(14) .
C22 H22 0.9500 .
C23 C24 1.353(15) .
C23 H23 0.9500 .
C24 C25 1.367(14) .
C24 H24 0.9500 .
C25 C26 1.409(12) .
C25 H25 0.9500 .
C26 C27 1.463(12) .
C27 H27 0.9500 .
C28 C29 1.405(11) .
C28 C33 1.431(11) .
C29 C30 1.403(12) .
C29 H29 0.9500 .
C30 C31 1.358(12) .
C30 H30 0.9500 .
C31 C32 1.410(11) .
C31 Cl2 1.735(9) .
C32 C33 1.363(11) .
C32 H32 0.9500 .
C33 C34 1.533(10) .
C41 C46 1.405(12) .
C41 C42 1.405(12) .
C42 C43 1.398(12) .
C42 H42 0.9500 .
C43 C44 1.427(14) .
C43 H43 0.9500 .
C44 C45 1.354(13) .
C44 H44 0.9500 .
C45 C46 1.412(12) .
C45 H45 0.9500 .
C46 C47 1.482(13) .
C47 H47 0.9500 .
C48 C49 1.371(12) .
C48 C53 1.445(11) .
C49 C50 1.405(14) .
C49 H49 0.9500 .
C50 C51 1.384(13) .
C50 H50 0.9500 .
C51 C52 1.375(11) .
C51 Cl3 1.733(9) .
C52 C53 1.395(11) .
C52 H52 0.9500 .
C53 C54 1.530(11) .
C61 C66 1.407(11) .
C61 C62 1.424(11) .
C62 C63 1.370(11) .
C62 H62 0.9500 .
C63 C64 1.398(12) .
C63 H63 0.9500 .
C64 C65 1.369(12) .
C64 H64 0.9500 .
C65 C66 1.371(11) .
C65 H65 0.9500 .
C66 C67 1.466(11) .
C67 H67 0.9500 .
C68 C73 1.406(11) .
C68 C69 1.408(12) .
C69 C70 1.395(13) .
C69 H69 0.9500 .
C70 C71 1.370(14) .
C70 H70 0.9500 .
C71 C72 1.388(12) .
C71 Cl4 1.745(8) .
C72 C73 1.404(11) .
C72 H72 0.9500 .
C73 C74 1.519(11) .
C81 C86 1.412(11) .
C81 C82 1.441(11) .
C82 C83 1.374(12) .
C82 H82 0.9500 .
C83 C84 1.372(12) .
C83 H83 0.9500 .
C84 C85 1.401(12) .
C84 H84 0.9500 .
C85 C86 1.409(11) .
C85 H85 0.9500 .
C86 C87 1.437(11) .
C87 H87 0.9500 .
C88 C89 1.405(10) .
C88 C93 1.426(10) .
C89 C90 1.385(11) .
C89 H89 0.9500 .
C90 C91 1.382(12) .
C90 H90 0.9500 .
C91 C92 1.375(12) .
C91 Cl5 1.732(8) .
C92 C93 1.412(11) .
C92 H92 0.9500 .
C93 C94 1.505(11) .
C101 C102 1.520(11) .
C102 C105 1.523(14) .
C102 C104 1.531(16) .
C102 C103 1.573(18) .
C103 H10A 0.9800 .
C103 H10B 0.9800 .
C103 H10C 0.9800 .
C104 H10D 0.9800 .
C104 H10E 0.9800 .
C104 H10F 0.9800 .
C105 H10G 0.9800 .
C105 H10H 0.9800 .
C105 H10I 0.9800 .
C106 C107 1.544(11) .
C107 C108 1.534(14) .
C107 C109 1.536(14) .
C107 C110 1.538(14) .
C108 H10J 0.9800 .
C108 H10K 0.9800 .
C108 H10L 0.9800 .
C109 H10M 0.9800 .
C109 H10N 0.9800 .
C109 H10O 0.9800 .
C110 H11A 0.9800 .
C110 H11B 0.9800 .
C110 H11C 0.9800 .
C111 C112 1.537(12) .
C112 C113 1.523(15) .
C112 C115 1.523(12) .
C112 C114 1.545(14) .
C113 H11D 0.9800 .
C113 H11E 0.9800 .
C113 H11F 0.9800 .
C114 H11G 0.9800 .
C114 H11H 0.9800 .
C114 H11I 0.9800 .
C115 H11J 0.9800 .
C115 H11K 0.9800 .
C115 H11L 0.9800 .
C116 C117 1.512(12) .
C117 C120 1.537(13) .
C117 C118 1.541(13) .
C117 C119 1.552(12) .
C118 H11M 0.9800 .
C118 H11N 0.9800 .
C118 H11O 0.9800 .
C119 H11P 0.9800 .
C119 H11Q 0.9800 .
C119 H11R 0.9800 .
C120 H12A 0.9800 .
C120 H12B 0.9800 .
C120 H12C 0.9800 .
C121 C122 1.55(2) .
C123 C124 1.482(16) .

loop_
_platon_squeeze_void_nr
_platon_squeeze_void_average_x
_platon_squeeze_void_average_y
_platon_squeeze_void_average_z
_platon_squeeze_void_volume
_platon_squeeze_void_count_electrons
_platon_squeeze_void_content
1 0.491 -0.010 -0.001 7409 2446 ' '
2 0.035 0.222 0.059 16 7 ' '
3 0.965 0.222 0.441 16 8 ' '
4 0.535 0.278 0.559 16 6 ' '
5 0.465 0.278 0.941 16 7 ' '
6 0.535 0.722 0.059 16 7 ' '
7 0.465 0.722 0.441 16 8 ' '
8 0.035 0.778 0.559 16 6 ' '
9 0.965 0.778 0.941 16 7 ' '
